data_2208117
loop_
_publ_author_name
'Michael P. Hudock'
'Rong Cao'
'Yonghui Zhang'
'Scott R. Wilson'
'Eric Oldfield'

_publ_section_title
;
 1-Hydroxy-1-phosphono-2-(trimethylarsonium-1-yl)ethanephosphonate
 monohydrate
;
_journal_coeditor_code LH6574
_journal_issue 2
_journal_name_full 'Acta Crystallographica Section E'
_journal_page_first o843
_journal_page_last o845
_journal_paper_doi 10.1107/S160053680600184X
_journal_volume 62
_journal_year 2006
_chemical_formula_iupac 'C5 H15 As O7 P2 , H2 O'
_chemical_formula_moiety 'C5 H15 As O7 P2 , H2 O'
_chemical_formula_sum 'C5 H17 As O8 P2'
_chemical_formula_weight 342.05
_chemical_name_systematic
;
1-Hydroxy-1-phosphono-2-(trimethylarsonium-1-yl)ethanephosphonate
monohydrate
;
_space_group_IT_number 14
_symmetry_cell_setting monoclinic
_symmetry_space_group_name_Hall '-P 2ybc'
_symmetry_space_group_name_H-M 'P 1 21/c 1'
_atom_sites_solution_hydrogens geom
_atom_sites_solution_primary direct
_atom_sites_solution_secondary difmap
_audit_creation_method SHELXL97
_cell_angle_alpha 90.00
_cell_angle_beta 97.284(16)
_cell_angle_gamma 90.00
_cell_formula_units_Z 4
_cell_length_a 7.171(8)
_cell_length_b 10.487(12)
_cell_length_c 16.849(19)
_cell_measurement_reflns_used 897
_cell_measurement_temperature 193(2)
_cell_measurement_theta_max 28.25
_cell_measurement_theta_min 2.29
_cell_volume 1257(2)
_computing_cell_refinement 'SAINT (Bruker, 2001)'
_computing_data_collection 'SMART (Bruker, 2001)'
_computing_data_reduction SAINT
_computing_molecular_graphics SHELXTL
_computing_publication_material 'XCIF (Bruker, 2001)'
_computing_structure_refinement SHELXTL
_computing_structure_solution 'SHELXTL (Bruker, 2001)'
_diffrn_ambient_temperature 193(2)
_diffrn_measured_fraction_theta_full 0.996
_diffrn_measured_fraction_theta_max 0.996
_diffrn_measurement_device 'Siemens Platform/CCD'
_diffrn_measurement_device_type 'Bruker SMART CCD area-detector'
_diffrn_measurement_method 'profile data from \w'
_diffrn_radiation_monochromator graphite
_diffrn_radiation_source 'normal-focus sealed tube'
_diffrn_radiation_type MoK\a
_diffrn_radiation_wavelength 0.71073
_diffrn_reflns_av_R_equivalents 0.0501
_diffrn_reflns_av_sigmaI/netI 0.0538
_diffrn_reflns_limit_h_max 9
_diffrn_reflns_limit_h_min -9
_diffrn_reflns_limit_k_max 14
_diffrn_reflns_limit_k_min -13
_diffrn_reflns_limit_l_max 22
_diffrn_reflns_limit_l_min -21
_diffrn_reflns_number 11918
_diffrn_reflns_theta_full 28.36
_diffrn_reflns_theta_max 28.36
_diffrn_reflns_theta_min 2.29
_diffrn_standards_decay_% 0
_diffrn_standards_interval_time 204
_diffrn_standards_number 217
_exptl_absorpt_coefficient_mu 2.981
_exptl_absorpt_correction_T_max 0.8646
_exptl_absorpt_correction_T_min 0.4422
_exptl_absorpt_correction_type integration
_exptl_absorpt_process_details '(XPREP in SHELXTL; Bruker, 2001)'
_exptl_crystal_colour colorless
_exptl_crystal_density_diffrn 1.808
_exptl_crystal_density_method 'not measured'
_exptl_crystal_description tabular
_exptl_crystal_F_000 696
_exptl_crystal_size_max 0.32
_exptl_crystal_size_mid 0.17
_exptl_crystal_size_min 0.05
_refine_diff_density_max 0.557
_refine_diff_density_min -0.759
_refine_ls_extinction_method none
_refine_ls_goodness_of_fit_ref 0.866
_refine_ls_hydrogen_treatment mixed
_refine_ls_matrix_type full
_refine_ls_number_parameters 166
_refine_ls_number_reflns 3126
_refine_ls_number_restraints 6
_refine_ls_restrained_S_all 0.866
_refine_ls_R_factor_all 0.0545
_refine_ls_R_factor_gt 0.0328
_refine_ls_shift/su_max 0.005
_refine_ls_shift/su_mean 0.000
_refine_ls_structure_factor_coef Fsqd
_refine_ls_weighting_details 'calc w = 1/[\s^2^(Fo^2^)+(0.0615P)^2^] where P=(Fo^2^+2Fc^2^)/3'
_refine_ls_weighting_scheme calc
_refine_ls_wR_factor_gt 0.0817
_refine_ls_wR_factor_ref 0.0919
_reflns_number_gt 2265
_reflns_number_total 3126
_reflns_threshold_expression I>2\s(I)
_cod_data_source_file lh6574.cif
_cod_data_source_block I
_cod_depositor_comments
;
The following automatic conversions were performed:
'_symmetry_cell_setting' value 'Monoclinic' changed to 'monoclinic'
according to '/home/saulius/struct/CIF-dictionaries/cif_core.dic'
dictionary named 'cif_core.dic' version 2.4.1 from 2010-06-29.

Automatic conversion script
Id: cif_fix_enum 1527 2010-12-29 10:47:43Z saulius 

The following automatic conversions were performed:

'_symmetry_cell_setting' value 'Monoclinic' changed to 'monoclinic'
according to /home/saulius/struct/CIF-dictionaries/cif_core.dic
dictionary named 'cif_core.dic' version 2.4.1 from 2010-06-29.

Automatic conversion script
Id: cif_fix_values 1715 2011-07-08 13:25:40Z adriana 
;
_cod_original_sg_symbol_H-M 'P 21/c'
_cod_database_code 2208117
_cod_database_fobs_code 2208117

loop_
_symmetry_equiv_pos_as_xyz
'x, y, z'
'-x, y+1/2, -z+1/2'
'-x, -y, -z'
'x, -y-1/2, z-1/2'

loop_
_atom_site_label
_atom_site_fract_x
_atom_site_fract_y
_atom_site_fract_z
_atom_site_U_iso_or_equiv
_atom_site_adp_type
_atom_site_calc_flag
_atom_site_refinement_flags
_atom_site_occupancy
_atom_site_type_symbol
As1 0.30346(4) 0.24382(3) 0.427167(16) 0.02341(11) Uani d . 1 As
P1 0.61083(10) 0.31476(6) 0.24827(4) 0.01909(17) Uani d . 1 P
P2 0.21705(10) 0.42944(6) 0.19458(4) 0.01724(16) Uani d . 1 P
O4 0.1714(3) 0.31903(17) 0.13327(11) 0.0231(4) Uani d D 1 O
H2 0.092(4) 0.266(3) 0.145(2) 0.035 Uiso d D 1 H
O5 0.3122(3) 0.53243(16) 0.15290(11) 0.0219(4) Uani d D 1 O
H3 0.286(4) 0.6108(19) 0.1618(19) 0.033 Uiso d D 1 H
O7 0.4148(3) 0.45757(16) 0.34016(11) 0.0202(4) Uani d D 1 O
H4 0.437(4) 0.530(2) 0.3250(18) 0.030 Uiso d D 1 H
O1 0.7019(3) 0.44102(18) 0.22643(14) 0.0288(5) Uani d D 1 O
H1 0.814(3) 0.439(3) 0.223(2) 0.043 Uiso d D 1 H
O8 0.9309(3) 0.14809(19) 0.14542(13) 0.0261(5) Uani d D 1 O
H17 0.945(5) 0.097(3) 0.1819(16) 0.039 Uiso d D 1 H
H16 0.823(3) 0.172(3) 0.150(2) 0.039 Uiso d D 1 H
O2 0.5835(3) 0.21801(17) 0.18300(12) 0.0237(4) Uani d . 1 O
O3 0.7309(3) 0.26290(16) 0.32491(12) 0.0242(5) Uani d . 1 O
O6 0.0477(3) 0.46968(18) 0.23345(12) 0.0245(4) Uani d . 1 O
C4 0.2263(6) 0.0752(3) 0.44994(19) 0.0409(9) Uani d . 1 C
H10 0.3147 0.0136 0.4319 0.061 Uiso calc R 1 H
H11 0.1001 0.0594 0.4219 0.061 Uiso calc R 1 H
H12 0.2244 0.0659 0.5077 0.061 Uiso calc R 1 H
C1 0.3844(4) 0.3643(2) 0.27730(15) 0.0162(5) Uani d . 1 C
C2 0.2922(4) 0.2469(2) 0.31254(16) 0.0190(6) Uani d . 1 C
H5 0.3540 0.1690 0.2954 0.023 Uiso calc R 1 H
H6 0.1585 0.2434 0.2891 0.023 Uiso calc R 1 H
C5 0.1271(5) 0.3619(3) 0.45985(19) 0.0395(8) Uani d . 1 C
H13 0.0040 0.3479 0.4286 0.059 Uiso calc R 1 H
H14 0.1694 0.4491 0.4510 0.059 Uiso calc R 1 H
H15 0.1170 0.3497 0.5168 0.059 Uiso calc R 1 H
C3 0.5451(5) 0.2703(3) 0.4861(2) 0.0403(9) Uani d . 1 C
H7 0.5346 0.2688 0.5435 0.061 Uiso calc R 1 H
H8 0.5944 0.3531 0.4717 0.061 Uiso calc R 1 H
H9 0.6306 0.2025 0.4734 0.061 Uiso calc R 1 H

loop_
_atom_site_aniso_label
_atom_site_aniso_U_11
_atom_site_aniso_U_22
_atom_site_aniso_U_33
_atom_site_aniso_U_12
_atom_site_aniso_U_13
_atom_site_aniso_U_23
As1 0.0333(2) 0.02086(15) 0.01615(16) -0.00157(12) 0.00345(12) 0.00139(10)
P1 0.0181(4) 0.0160(3) 0.0232(4) 0.0019(3) 0.0029(3) 0.0016(3)
P2 0.0180(4) 0.0160(3) 0.0173(3) -0.0005(3) 0.0007(3) -0.0006(2)
O4 0.0287(12) 0.0205(9) 0.0201(10) -0.0063(8) 0.0029(9) -0.0022(7)
O5 0.0267(11) 0.0155(8) 0.0235(10) 0.0002(8) 0.0032(8) 0.0008(7)
O7 0.0267(11) 0.0147(8) 0.0186(9) -0.0038(8) 0.0012(8) -0.0014(7)
O1 0.0145(11) 0.0219(10) 0.0510(14) 0.0011(8) 0.0075(10) 0.0106(9)
O8 0.0230(12) 0.0238(10) 0.0326(12) -0.0013(9) 0.0076(10) 0.0023(8)
O2 0.0277(12) 0.0229(9) 0.0208(10) 0.0063(8) 0.0045(9) -0.0020(7)
O3 0.0225(11) 0.0203(9) 0.0278(11) 0.0039(8) -0.0048(9) 0.0022(8)
O6 0.0185(11) 0.0274(10) 0.0274(11) 0.0012(8) 0.0023(9) -0.0023(8)
C4 0.079(3) 0.0229(15) 0.0221(15) -0.0095(16) 0.0106(17) 0.0019(12)
C1 0.0174(14) 0.0147(11) 0.0168(12) -0.0019(10) 0.0030(11) -0.0015(9)
C2 0.0219(15) 0.0188(12) 0.0164(13) -0.0025(10) 0.0030(11) 0.0006(9)
C5 0.053(2) 0.0381(18) 0.0301(18) 0.0092(16) 0.0172(17) 0.0009(14)
C3 0.043(2) 0.055(2) 0.0206(16) -0.0042(16) -0.0066(15) 0.0034(14)

loop_
_atom_type_symbol
_atom_type_description
_atom_type_scat_dispersion_real
_atom_type_scat_dispersion_imag
_atom_type_scat_source
C C 0.0033 0.0016 'International Tables Vol C Tables 4.2.6.8 and 6.1.1.4'
H H 0.0000 0.0000 'International Tables Vol C Tables 4.2.6.8 and 6.1.1.4'
O O 0.0106 0.0060 'International Tables Vol C Tables 4.2.6.8 and 6.1.1.4'
P P 0.1023 0.0942 'International Tables Vol C Tables 4.2.6.8 and 6.1.1.4'
As As 0.0499 2.0058 'International Tables Vol C Tables 4.2.6.8 and 6.1.1.4'

loop_
_exptl_crystal_face_index_h
_exptl_crystal_face_index_k
_exptl_crystal_face_index_l
_exptl_crystal_face_perp_dist
0.00 0.00 1.00 0.0250
0.00 0.00 -1.00 0.0250
1.00 0.00 0.00 0.0850
-1.00 0.00 0.00 0.0850
1.00 1.00 0.00 0.1100
-1.00 1.00 0.00 0.1300
0.00 -1.00 0.00 0.1800

loop_
_geom_angle_atom_site_label_1
_geom_angle_atom_site_label_2
_geom_angle_atom_site_label_3
_geom_angle
C5 As1 C3 110.41(17)
C5 As1 C4 108.98(17)
C3 As1 C4 107.36(16)
C5 As1 C2 109.57(13)
C3 As1 C2 116.14(15)
C4 As1 C2 103.98(12)
O2 P1 O1 115.38(14)
O2 P1 O3 112.42(13)
O1 P1 O3 106.95(12)
O2 P1 C1 110.62(12)
O1 P1 C1 103.72(13)
O3 P1 C1 107.08(13)
O5 P2 O6 116.14(13)
O5 P2 O4 107.14(13)
O6 P2 O4 112.45(12)
O5 P2 C1 109.17(13)
O6 P2 C1 104.87(14)
O4 P2 C1 106.66(12)
P2 O4 H2 115(3)
P2 O5 H3 119(2)
C1 O7 H4 115(2)
P1 O1 H1 117(3)
H17 O8 H16 99(4)
As1 C4 H10 109.5
As1 C4 H11 109.5
H10 C4 H11 109.5
As1 C4 H12 109.5
H10 C4 H12 109.5
H11 C4 H12 109.5
O7 C1 C2 106.9(2)
O7 C1 P1 109.48(18)
C2 C1 P1 108.23(18)
O7 C1 P2 109.10(17)
C2 C1 P2 108.30(19)
P1 C1 P2 114.60(15)
C1 C2 As1 115.61(17)
C1 C2 H5 108.4
As1 C2 H5 108.4
C1 C2 H6 108.4
As1 C2 H6 108.4
H5 C2 H6 107.4
As1 C5 H13 109.5
As1 C5 H14 109.5
H13 C5 H14 109.5
As1 C5 H15 109.5
H13 C5 H15 109.5
H14 C5 H15 109.5
As1 C3 H7 109.5
As1 C3 H8 109.5
H7 C3 H8 109.5
As1 C3 H9 109.5
H7 C3 H9 109.5
H8 C3 H9 109.5

loop_
_geom_bond_atom_site_label_1
_geom_bond_atom_site_label_2
_geom_bond_distance
As1 C5 1.901(4)
As1 C3 1.905(4)
As1 C4 1.906(3)
As1 C2 1.923(3)
P1 O2 1.491(2)
P1 O1 1.541(2)
P1 O3 1.556(2)
P1 C1 1.830(3)
P2 O5 1.499(2)
P2 O6 1.511(3)
P2 O4 1.559(2)
P2 C1 1.851(3)
O4 H2 0.837(18)
O5 H3 0.861(17)
O7 C1 1.438(3)
O7 H4 0.827(17)
O1 H1 0.814(18)
O8 H17 0.810(18)
O8 H16 0.829(18)
C4 H10 0.9800
C4 H11 0.9800
C4 H12 0.9800
C1 C2 1.551(4)
C2 H5 0.9900
C2 H6 0.9900
C5 H13 0.9800
C5 H14 0.9800
C5 H15 0.9800
C3 H7 0.9800
C3 H8 0.9800
C3 H9 0.9800

loop_
_geom_hbond_atom_site_label_D
_geom_hbond_atom_site_label_H
_geom_hbond_atom_site_label_A
_geom_hbond_site_symmetry_A
_geom_hbond_distance_DH
_geom_hbond_distance_HA
_geom_hbond_distance_DA
_geom_hbond_angle_DHA
O1 H1 O6 1_655 0.814(18) 1.69(2) 2.486(4) 165(4)
O8 H17 O6 2_645 0.810(18) 1.951(19) 2.759(4) 174(4)
O7 H4 O2 2_655 0.827(17) 1.98(2) 2.759(4) 157(3)
O5 H3 O3 2_655 0.861(17) 1.617(18) 2.471(4) 171(3)
O8 H16 O2 . 0.829(18) 1.93(2) 2.747(4) 169(4)
O4 H2 O8 1_455 0.837(18) 1.69(2) 2.514(3) 166(4)

loop_
_geom_torsion_atom_site_label_1
_geom_torsion_atom_site_label_2
_geom_torsion_atom_site_label_3
_geom_torsion_atom_site_label_4
_geom_torsion
O2 P1 C1 O7 -179.95(15)
O1 P1 C1 O7 -55.7(2)
O3 P1 C1 O7 57.23(19)
O2 P1 C1 C2 63.9(2)
O1 P1 C1 C2 -171.79(17)
O3 P1 C1 C2 -58.89(19)
O2 P1 C1 P2 -57.02(17)
O1 P1 C1 P2 67.26(16)
O3 P1 C1 P2 -179.84(12)
O5 P2 C1 O7 71.2(2)
O6 P2 C1 O7 -53.90(19)
O4 P2 C1 O7 -173.37(17)
O5 P2 C1 C2 -172.86(16)
O6 P2 C1 C2 62.1(2)
O4 P2 C1 C2 -57.4(2)
O5 P2 C1 P1 -51.94(17)
O6 P2 C1 P1 -177.03(12)
O4 P2 C1 P1 63.51(16)
O7 C1 C2 As1 -14.1(3)
P1 C1 C2 As1 103.68(18)
P2 C1 C2 As1 -131.53(16)
C5 As1 C2 C1 75.0(2)
C3 As1 C2 C1 -50.9(2)
C4 As1 C2 C1 -168.6(2)
